data_2227087
loop_
_publ_author_name
'Cui, Li-Na'
'Jin, Qiong-Hua'
'Hu, Ke-Yi'
'Zhang, Cun-Lin'

_publ_section_title
;
 (Methanol-\k<i>O</i>)(perchlorato-\k<i>O</i>)bis(triphenylphosphine-\k<i>P</i>)silver(I)
;
_journal_coeditor_code SU2191
_journal_issue 8
_journal_name_full 'Acta Crystallographica Section E'
_journal_page_first m969
_journal_paper_doi 10.1107/S160053681002814X
_journal_volume 66
_journal_year 2010
_chemical_formula_iupac '[Ag (Cl O4) (C H4 O) (C18 H15 P)2]'
_chemical_formula_moiety 'C37 H34 Ag Cl O5 P2'
_chemical_formula_sum 'C37 H34 Ag Cl O5 P2'
_chemical_formula_weight 763.90
_chemical_name_systematic
;
(Methanol-\k<i>O</i>)(perchlorato-\k<i>O</i>)bis(triphenylphosphine-
\k<i>P</i>)silver(I)
;
_space_group_IT_number 14
_symmetry_cell_setting monoclinic
_symmetry_space_group_name_Hall '-P 2yn'
_symmetry_space_group_name_H-M 'P 1 21/n 1'
_atom_sites_solution_hydrogens geom
_atom_sites_solution_primary direct
_atom_sites_solution_secondary difmap
_audit_creation_method SHELXL-97
_cell_angle_alpha 90.00
_cell_angle_beta 92.6020(10)
_cell_angle_gamma 90.00
_cell_formula_units_Z 4
_cell_length_a 13.6426(15)
_cell_length_b 12.8444(14)
_cell_length_c 19.714(2)
_cell_measurement_reflns_used 4281
_cell_measurement_temperature 298(2)
_cell_measurement_theta_max 23.611
_cell_measurement_theta_min 2.607
_cell_volume 3450.9(6)
_computing_cell_refinement 'SAINT-Plus (Bruker, 2007)'
_computing_data_collection 'SMART (Bruker, 2007)'
_computing_data_reduction 'SAINT-Plus (Bruker, 2007)'
_computing_molecular_graphics 'SHELXTL (Sheldrick, 2008)'
_computing_publication_material 'SHELXTL (Sheldrick, 2008)'
_computing_structure_refinement 'SHELXL97 (Sheldrick, 2008)'
_computing_structure_solution 'SHELXS97 (Sheldrick, 2008)'
_diffrn_ambient_temperature 298(2)
_diffrn_measured_fraction_theta_full 0.999
_diffrn_measured_fraction_theta_max 0.999
_diffrn_measurement_device_type 'Bruker SMART CCD area-detector'
_diffrn_measurement_method 'phi and omega scans'
_diffrn_radiation_monochromator graphite
_diffrn_radiation_source 'fine-focus sealed tube'
_diffrn_radiation_type MoK\a
_diffrn_radiation_wavelength 0.71073
_diffrn_reflns_av_R_equivalents 0.0397
_diffrn_reflns_av_sigmaI/netI 0.0548
_diffrn_reflns_limit_h_max 16
_diffrn_reflns_limit_h_min -9
_diffrn_reflns_limit_k_max 13
_diffrn_reflns_limit_k_min -15
_diffrn_reflns_limit_l_max 19
_diffrn_reflns_limit_l_min -23
_diffrn_reflns_number 17113
_diffrn_reflns_theta_full 25.01
_diffrn_reflns_theta_max 25.01
_diffrn_reflns_theta_min 1.78
_diffrn_standards_decay_% 0
_diffrn_standards_number 0
_exptl_absorpt_coefficient_mu 0.796
_exptl_absorpt_correction_T_max 0.8967
_exptl_absorpt_correction_T_min 0.7791
_exptl_absorpt_correction_type multi-scan
_exptl_absorpt_process_details '(SADABS; Bruker, 2007)'
_exptl_crystal_colour colourless
_exptl_crystal_density_diffrn 1.470
_exptl_crystal_density_method 'not measured'
_exptl_crystal_description block
_exptl_crystal_F_000 1560
_exptl_crystal_size_max 0.33
_exptl_crystal_size_mid 0.22
_exptl_crystal_size_min 0.14
_refine_diff_density_max 0.493
_refine_diff_density_min -0.319
_refine_ls_extinction_method none
_refine_ls_goodness_of_fit_ref 1.075
_refine_ls_hydrogen_treatment constr
_refine_ls_matrix_type full
_refine_ls_number_parameters 415
_refine_ls_number_reflns 6073
_refine_ls_number_restraints 0
_refine_ls_restrained_S_all 1.075
_refine_ls_R_factor_all 0.0844
_refine_ls_R_factor_gt 0.0397
_refine_ls_shift/su_max 0.000
_refine_ls_shift/su_mean 0.000
_refine_ls_structure_factor_coef Fsqd
_refine_ls_weighting_details 'calc w=1/[\s^2^(Fo^2^)+(0.0349P)^2^+2.0561P] where P=(Fo^2^+2Fc^2^)/3'
_refine_ls_weighting_scheme calc
_refine_ls_wR_factor_gt 0.0781
_refine_ls_wR_factor_ref 0.1025
_reflns_number_gt 3802
_reflns_number_total 6073
_reflns_threshold_expression I>2\s(I)
_cod_data_source_file su2191.cif
_cod_data_source_block I
_cod_original_cell_volume 3450.9(7)
_cod_original_sg_symbol_H-M 'P 21/n'
_cod_database_code 2227087
_cod_database_fobs_code 2227087

loop_
_symmetry_equiv_pos_site_id
_symmetry_equiv_pos_as_xyz
1 x,y,z
2 1/2-x,1/2+y,1/2-z
3 -x,-y,-z
4 1/2+x,1/2-y,1/2+z

loop_
_atom_site_aniso_label
_atom_site_aniso_U_11
_atom_site_aniso_U_22
_atom_site_aniso_U_33
_atom_site_aniso_U_12
_atom_site_aniso_U_13
_atom_site_aniso_U_23
Ag1 0.0433(2) 0.0591(2) 0.0444(2) -0.0019(2) -0.0073(2) 0.0065(2)
Cl1 0.0676(9) 0.0462(7) 0.0551(8) -0.0017(6) 0.0021(6) -0.0027(6)
P1 0.0402(7) 0.0533(7) 0.0360(7) -0.0027(6) -0.0063(5) 0.0034(6)
P2 0.0383(7) 0.0454(7) 0.0363(7) -0.0003(5) -0.0036(5) 0.0033(5)
O1 0.119(3) 0.070(3) 0.117(4) -0.039(2) 0.041(3) -0.014(2)
O2 0.143(4) 0.122(4) 0.048(3) 0.005(3) 0.019(2) -0.002(2)
O3 0.130(4) 0.040(2) 0.147(4) 0.002(2) 0.020(3) -0.012(2)
O4 0.104(3) 0.131(4) 0.111(4) 0.025(3) -0.029(3) -0.001(3)
O5 0.121(4) 0.120(4) 0.116(4) -0.037(3) 0.068(3) -0.067(3)
C1 0.048(3) 0.051(3) 0.033(3) -0.005(2) -0.001(2) 0.001(2)
C2 0.053(3) 0.073(3) 0.052(3) 0.001(3) -0.004(2) 0.014(3)
C3 0.075(4) 0.071(4) 0.057(4) 0.017(3) -0.011(3) 0.009(3)
C4 0.111(5) 0.059(3) 0.047(4) 0.017(3) 0.003(3) 0.009(3)
C5 0.088(4) 0.067(4) 0.067(4) -0.012(3) 0.023(3) 0.011(3)
C6 0.059(3) 0.060(3) 0.051(3) -0.003(3) 0.002(2) 0.004(3)
C7 0.035(2) 0.052(3) 0.051(3) -0.001(2) -0.001(2) -0.002(2)
C8 0.092(4) 0.064(4) 0.056(4) 0.004(3) -0.018(3) -0.010(3)
C9 0.135(6) 0.076(5) 0.077(5) 0.006(4) -0.031(4) -0.027(4)
C10 0.081(4) 0.059(4) 0.111(6) 0.003(3) -0.007(4) -0.024(4)
C11 0.089(4) 0.060(4) 0.087(5) -0.001(3) 0.009(3) 0.003(3)
C12 0.082(4) 0.063(4) 0.049(3) -0.006(3) -0.003(3) -0.001(3)
C13 0.047(3) 0.047(3) 0.035(3) 0.000(2) -0.004(2) 0.003(2)
C14 0.058(3) 0.061(3) 0.060(4) -0.001(3) 0.000(3) -0.007(3)
C15 0.082(4) 0.066(4) 0.070(4) 0.006(3) 0.010(3) -0.017(3)
C16 0.075(4) 0.065(4) 0.065(4) 0.015(3) 0.023(3) 0.005(3)
C17 0.058(3) 0.076(4) 0.068(4) -0.005(3) 0.018(3) 0.006(3)
C18 0.059(3) 0.062(3) 0.048(3) -0.007(3) 0.004(2) -0.007(2)
C19 0.041(3) 0.052(3) 0.040(3) -0.002(2) -0.002(2) -0.002(2)
C20 0.066(3) 0.057(3) 0.055(4) -0.007(2) 0.003(2) -0.007(3)
C21 0.075(4) 0.072(4) 0.075(4) -0.002(3) 0.007(3) -0.033(3)
C22 0.082(4) 0.051(4) 0.112(6) -0.008(3) 0.011(4) -0.014(4)
C23 0.128(6) 0.055(4) 0.090(5) -0.018(3) 0.030(4) 0.004(4)
C24 0.101(4) 0.054(3) 0.056(4) -0.007(3) 0.017(3) -0.002(3)
C25 0.038(3) 0.043(3) 0.038(3) 0.000(2) 0.0021(19) 0.001(2)
C26 0.051(3) 0.051(3) 0.060(3) 0.000(2) -0.009(2) 0.009(2)
C27 0.046(3) 0.072(4) 0.065(4) 0.008(3) -0.009(2) 0.014(3)
C28 0.038(3) 0.090(4) 0.081(4) -0.002(3) -0.007(3) 0.000(3)
C29 0.054(4) 0.058(4) 0.170(7) -0.018(3) -0.011(4) 0.007(4)
C30 0.053(3) 0.050(3) 0.117(5) -0.001(3) -0.010(3) 0.015(3)
C31 0.043(3) 0.042(3) 0.044(3) -0.002(2) 0.002(2) -0.003(2)
C32 0.056(3) 0.103(4) 0.049(4) 0.019(3) -0.007(3) -0.014(3)
C33 0.082(5) 0.129(6) 0.048(4) 0.017(4) 0.002(3) -0.020(4)
C34 0.090(5) 0.074(4) 0.064(4) -0.009(3) 0.032(3) -0.019(3)
C35 0.048(3) 0.088(4) 0.092(5) -0.004(3) 0.015(3) -0.026(4)
C36 0.044(3) 0.082(4) 0.063(4) -0.003(3) 0.000(3) -0.016(3)
C37 0.096(5) 0.095(5) 0.110(6) 0.016(4) 0.032(4) -0.003(4)

loop_
_atom_site_type_symbol
_atom_site_label
_atom_site_fract_x
_atom_site_fract_y
_atom_site_fract_z
_atom_site_U_iso_or_equiv
_atom_site_thermal_displace_type
_atom_site_calc_flag
_atom_site_refinement_flags
_atom_site_occupancy
Ag Ag1 0.35069(2) 0.19066(3) 0.13302(2) 0.04920(10) Uani . . 1.000
Cl Cl1 0.23718(9) -0.06402(9) 0.15761(6) 0.0563(5) Uani . . 1.000
P P1 0.51164(8) 0.18659(9) 0.19116(6) 0.0434(4) Uani . . 1.000
P P2 0.28652(8) 0.27792(9) 0.03118(6) 0.0402(4) Uani . . 1.000
O O1 0.3162(3) -0.0036(3) 0.1356(2) 0.1009(19) Uani . . 1.000
O O2 0.2245(3) -0.0476(3) 0.2273(2) 0.104(2) Uani . . 1.000
O O3 0.2556(3) -0.1698(3) 0.1447(2) 0.105(2) Uani . . 1.000
O O4 0.1519(3) -0.0337(4) 0.1199(2) 0.116(2) Uani . . 1.000
O O5 0.2320(4) 0.2257(3) 0.2172(2) 0.117(2) Uani . . 1.000
C C1 0.5365(3) 0.0933(3) 0.2592(2) 0.0441(17) Uani . . 1.000
C C2 0.6309(3) 0.0626(4) 0.2795(2) 0.0595(17) Uani . . 1.000
C C3 0.6456(4) -0.0130(4) 0.3280(3) 0.068(2) Uani . . 1.000
C C4 0.5684(5) -0.0585(4) 0.3573(3) 0.072(2) Uani . . 1.000
C C5 0.4755(4) -0.0293(4) 0.3378(3) 0.073(2) Uani . . 1.000
C C6 0.4585(4) 0.0467(4) 0.2894(2) 0.0567(17) Uani . . 1.000
C C7 0.5424(3) 0.3148(3) 0.2245(2) 0.0461(16) Uani . . 1.000
C C8 0.5697(4) 0.3343(4) 0.2909(3) 0.071(2) Uani . . 1.000
C C9 0.5893(5) 0.4351(5) 0.3125(3) 0.097(3) Uani . . 1.000
C C10 0.5824(4) 0.5160(5) 0.2679(4) 0.084(3) Uani . . 1.000
C C11 0.5531(4) 0.4978(4) 0.2022(3) 0.079(3) Uani . . 1.000
C C12 0.5331(4) 0.3987(4) 0.1808(3) 0.065(2) Uani . . 1.000
C C13 0.6084(3) 0.1580(3) 0.1335(2) 0.0432(17) Uani . . 1.000
C C14 0.5900(4) 0.0818(4) 0.0847(3) 0.0598(19) Uani . . 1.000
C C15 0.6607(4) 0.0530(4) 0.0408(3) 0.073(2) Uani . . 1.000
C C16 0.7508(4) 0.0993(4) 0.0451(3) 0.068(2) Uani . . 1.000
C C17 0.7709(4) 0.1730(4) 0.0933(3) 0.067(2) Uani . . 1.000
C C18 0.7004(3) 0.2023(4) 0.1375(2) 0.0563(17) Uani . . 1.000
C C19 0.3053(3) 0.4171(3) 0.0383(2) 0.0445(17) Uani . . 1.000
C C20 0.2879(3) 0.4642(4) 0.0994(3) 0.0593(19) Uani . . 1.000
C C21 0.2911(4) 0.5714(4) 0.1062(3) 0.074(2) Uani . . 1.000
C C22 0.3139(4) 0.6310(4) 0.0518(4) 0.082(3) Uani . . 1.000
C C23 0.3348(5) 0.5859(4) -0.0079(3) 0.090(3) Uani . . 1.000
C C24 0.3307(4) 0.4786(4) -0.0151(3) 0.070(2) Uani . . 1.000
C C25 0.1556(3) 0.2673(3) 0.0099(2) 0.0397(17) Uani . . 1.000
C C26 0.0983(3) 0.3488(4) -0.0128(2) 0.0544(17) Uani . . 1.000
C C27 0.0012(3) 0.3347(4) -0.0322(3) 0.061(2) Uani . . 1.000
C C28 -0.0394(4) 0.2396(5) -0.0299(3) 0.070(2) Uani . . 1.000
C C29 0.0159(4) 0.1583(4) -0.0061(4) 0.095(3) Uani . . 1.000
C C30 0.1122(4) 0.1719(4) 0.0146(3) 0.074(2) Uani . . 1.000
C C31 0.3441(3) 0.2409(3) -0.0468(2) 0.0430(17) Uani . . 1.000
C C32 0.2929(4) 0.2312(4) -0.1076(3) 0.070(2) Uani . . 1.000
C C33 0.3389(5) 0.1985(5) -0.1648(3) 0.086(3) Uani . . 1.000
C C34 0.4358(5) 0.1776(4) -0.1622(3) 0.075(3) Uani . . 1.000
C C35 0.4887(4) 0.1880(4) -0.1021(3) 0.076(2) Uani . . 1.000
C C36 0.4426(3) 0.2193(4) -0.0450(3) 0.063(2) Uani . . 1.000
C C37 0.1331(5) 0.2035(5) 0.2160(3) 0.100(3) Uani . . 1.000
H H2 0.68450 0.09350 0.26000 0.0720 Uiso calc R 1.000
H H3 0.70910 -0.03320 0.34100 0.0810 Uiso calc R 1.000
H H4 0.57890 -0.10930 0.39040 0.0870 Uiso calc R 1.000
H H5 0.24420 0.27180 0.24520 0.1760 Uiso . R 1.000
H H5A 0.42250 -0.06110 0.35750 0.0880 Uiso calc R 1.000
H H6 0.39460 0.06650 0.27710 0.0680 Uiso calc R 1.000
H H8 0.57510 0.27960 0.32170 0.0860 Uiso calc R 1.000
H H9 0.60730 0.44770 0.35780 0.1170 Uiso calc R 1.000
H H10 0.59770 0.58330 0.28230 0.1010 Uiso calc R 1.000
H H11 0.54670 0.55300 0.17180 0.0940 Uiso calc R 1.000
H H12 0.51280 0.38740 0.13570 0.0780 Uiso calc R 1.000
H H14 0.52890 0.04960 0.08170 0.0720 Uiso calc R 1.000
H H15 0.64710 0.00210 0.00820 0.0870 Uiso calc R 1.000
H H16 0.79850 0.08050 0.01520 0.0810 Uiso calc R 1.000
H H17 0.83260 0.20380 0.09650 0.0800 Uiso calc R 1.000
H H18 0.71520 0.25260 0.17040 0.0680 Uiso calc R 1.000
H H20 0.27380 0.42330 0.13670 0.0710 Uiso calc R 1.000
H H21 0.27780 0.60250 0.14730 0.0890 Uiso calc R 1.000
H H22 0.31510 0.70310 0.05580 0.0980 Uiso calc R 1.000
H H23 0.35200 0.62710 -0.04420 0.1080 Uiso calc R 1.000
H H24 0.34520 0.44820 -0.05630 0.0840 Uiso calc R 1.000
H H26 0.12570 0.41490 -0.01510 0.0650 Uiso calc R 1.000
H H27 -0.03660 0.39130 -0.04710 0.0740 Uiso calc R 1.000
H H28 -0.10450 0.22950 -0.04450 0.0840 Uiso calc R 1.000
H H29 -0.01210 0.09240 -0.00390 0.1140 Uiso calc R 1.000
H H30 0.14840 0.11580 0.03200 0.0880 Uiso calc R 1.000
H H32 0.22630 0.24680 -0.11050 0.0830 Uiso calc R 1.000
H H33 0.30260 0.19080 -0.20560 0.1040 Uiso calc R 1.000
H H34 0.46640 0.15640 -0.20100 0.0900 Uiso calc R 1.000
H H35 0.55570 0.17390 -0.09980 0.0910 Uiso calc R 1.000
H H36 0.47910 0.22600 -0.00420 0.0760 Uiso calc R 1.000
H H37A 0.10040 0.25310 0.24350 0.1490 Uiso calc R 1.000
H H37B 0.12360 0.13470 0.23350 0.1490 Uiso calc R 1.000
H H37C 0.10650 0.20730 0.17010 0.1490 Uiso calc R 1.000

loop_
_atom_type_symbol
_atom_type_description
_atom_type_scat_dispersion_real
_atom_type_scat_dispersion_imag
_atom_type_scat_source
C C 0.0033 0.0016 'International Tables Vol C Tables 4.2.6.8 and 6.1.1.4'
H H 0.0000 0.0000 'International Tables Vol C Tables 4.2.6.8 and 6.1.1.4'
P P 0.1023 0.0942 'International Tables Vol C Tables 4.2.6.8 and 6.1.1.4'
O O 0.0106 0.0060 'International Tables Vol C Tables 4.2.6.8 and 6.1.1.4'
Ag Ag -0.8971 1.1015 'International Tables Vol C Tables 4.2.6.8 and 6.1.1.4'
Cl Cl 0.1484 0.1585 'International Tables Vol C Tables 4.2.6.8 and 6.1.1.4'

loop_
_geom_angle_atom_site_label_1
_geom_angle_atom_site_label_2
_geom_angle_atom_site_label_3
_geom_angle_site_symmetry_1
_geom_angle_site_symmetry_2
_geom_angle_site_symmetry_3
_geom_angle
_geom_angle_publ_flag
P1 Ag1 P2 . . . 133.15(4) no
P1 Ag1 O1 . . . 97.68(10) no
P1 Ag1 O5 . . . 107.44(12) no
P2 Ag1 O1 . . . 114.20(9) no
P2 Ag1 O5 . . . 104.75(11) no
O1 Ag1 O5 . . . 92.22(13) no
O1 Cl1 O2 . . . 110.3(2) no
O1 Cl1 O3 . . . 109.3(2) no
O1 Cl1 O4 . . . 108.1(3) no
O2 Cl1 O3 . . . 110.6(2) no
O2 Cl1 O4 . . . 109.8(2) no
O3 Cl1 O4 . . . 108.8(3) no
Ag1 P1 C1 . . . 119.74(14) no
Ag1 P1 C7 . . . 109.89(14) no
Ag1 P1 C13 . . . 112.05(14) no
C1 P1 C7 . . . 107.36(18) no
C1 P1 C13 . . . 102.22(19) no
C7 P1 C13 . . . 104.31(19) no
Ag1 P2 C19 . . . 110.32(14) no
Ag1 P2 C25 . . . 117.97(13) no
Ag1 P2 C31 . . . 115.11(14) no
C19 P2 C25 . . . 103.04(19) no
C19 P2 C31 . . . 104.97(18) no
C25 P2 C31 . . . 104.01(19) no
Ag1 O1 Cl1 . . . 133.7(2) no
Ag1 O5 C37 . . . 129.5(3) no
C37 O5 H5 . . . 109.00 no
Ag1 O5 H5 . . . 118.00 no
P1 C1 C6 . . . 118.9(3) no
P1 C1 C2 . . . 122.6(3) no
C2 C1 C6 . . . 118.4(4) no
C1 C2 C3 . . . 120.4(4) no
C2 C3 C4 . . . 120.7(5) no
C3 C4 C5 . . . 119.5(5) no
C4 C5 C6 . . . 121.1(5) no
C1 C6 C5 . . . 119.8(5) no
P1 C7 C12 . . . 117.9(3) no
P1 C7 C8 . . . 124.1(3) no
C8 C7 C12 . . . 117.9(4) no
C7 C8 C9 . . . 120.4(5) no
C8 C9 C10 . . . 120.5(6) no
C9 C10 C11 . . . 119.5(6) no
C10 C11 C12 . . . 120.1(5) no
C7 C12 C11 . . . 121.6(5) no
P1 C13 C14 . . . 117.5(3) no
C14 C13 C18 . . . 117.8(4) no
P1 C13 C18 . . . 124.5(3) no
C13 C14 C15 . . . 121.1(5) no
C14 C15 C16 . . . 119.9(5) no
C15 C16 C17 . . . 119.9(5) no
C16 C17 C18 . . . 120.5(5) no
C13 C18 C17 . . . 120.7(4) no
P2 C19 C24 . . . 123.3(3) no
P2 C19 C20 . . . 118.2(3) no
C20 C19 C24 . . . 118.5(4) no
C19 C20 C21 . . . 121.0(5) no
C20 C21 C22 . . . 119.3(5) no
C21 C22 C23 . . . 120.5(5) no
C22 C23 C24 . . . 120.4(5) no
C19 C24 C23 . . . 120.3(5) no
P2 C25 C26 . . . 123.9(3) no
C26 C25 C30 . . . 117.7(4) no
P2 C25 C30 . . . 118.4(3) no
C25 C26 C27 . . . 121.3(5) no
C26 C27 C28 . . . 120.3(5) no
C27 C28 C29 . . . 119.2(5) no
C28 C29 C30 . . . 121.0(5) no
C25 C30 C29 . . . 120.5(5) no
P2 C31 C32 . . . 122.8(4) no
C32 C31 C36 . . . 117.8(4) no
P2 C31 C36 . . . 119.4(4) no
C31 C32 C33 . . . 120.8(5) no
C32 C33 C34 . . . 120.7(6) no
C33 C34 C35 . . . 119.5(6) no
C34 C35 C36 . . . 119.7(5) no
C31 C36 C35 . . . 121.5(5) no
C1 C2 H2 . . . 120.00 no
C3 C2 H2 . . . 120.00 no
C2 C3 H3 . . . 120.00 no
C4 C3 H3 . . . 120.00 no
C3 C4 H4 . . . 120.00 no
C5 C4 H4 . . . 120.00 no
C4 C5 H5A . . . 120.00 no
C6 C5 H5A . . . 119.00 no
C1 C6 H6 . . . 120.00 no
C5 C6 H6 . . . 120.00 no
C7 C8 H8 . . . 120.00 no
C9 C8 H8 . . . 120.00 no
C8 C9 H9 . . . 120.00 no
C10 C9 H9 . . . 120.00 no
C9 C10 H10 . . . 120.00 no
C11 C10 H10 . . . 120.00 no
C10 C11 H11 . . . 120.00 no
C12 C11 H11 . . . 120.00 no
C7 C12 H12 . . . 119.00 no
C11 C12 H12 . . . 119.00 no
C13 C14 H14 . . . 119.00 no
C15 C14 H14 . . . 120.00 no
C14 C15 H15 . . . 120.00 no
C16 C15 H15 . . . 120.00 no
C15 C16 H16 . . . 120.00 no
C17 C16 H16 . . . 120.00 no
C16 C17 H17 . . . 120.00 no
C18 C17 H17 . . . 120.00 no
C13 C18 H18 . . . 120.00 no
C17 C18 H18 . . . 120.00 no
C19 C20 H20 . . . 120.00 no
C21 C20 H20 . . . 119.00 no
C20 C21 H21 . . . 120.00 no
C22 C21 H21 . . . 120.00 no
C21 C22 H22 . . . 120.00 no
C23 C22 H22 . . . 120.00 no
C22 C23 H23 . . . 120.00 no
C24 C23 H23 . . . 120.00 no
C19 C24 H24 . . . 120.00 no
C23 C24 H24 . . . 120.00 no
C25 C26 H26 . . . 119.00 no
C27 C26 H26 . . . 119.00 no
C26 C27 H27 . . . 120.00 no
C28 C27 H27 . . . 120.00 no
C27 C28 H28 . . . 120.00 no
C29 C28 H28 . . . 120.00 no
C28 C29 H29 . . . 119.00 no
C30 C29 H29 . . . 120.00 no
C25 C30 H30 . . . 120.00 no
C29 C30 H30 . . . 120.00 no
C31 C32 H32 . . . 120.00 no
C33 C32 H32 . . . 120.00 no
C32 C33 H33 . . . 120.00 no
C34 C33 H33 . . . 120.00 no
C33 C34 H34 . . . 120.00 no
C35 C34 H34 . . . 120.00 no
C34 C35 H35 . . . 120.00 no
C36 C35 H35 . . . 120.00 no
C31 C36 H36 . . . 119.00 no
C35 C36 H36 . . . 119.00 no
O5 C37 H37A . . . 109.00 no
O5 C37 H37B . . . 109.00 no
O5 C37 H37C . . . 109.00 no
H37A C37 H37B . . . 110.00 no
H37A C37 H37C . . . 109.00 no
H37B C37 H37C . . . 110.00 no

loop_
_geom_bond_atom_site_label_1
_geom_bond_atom_site_label_2
_geom_bond_site_symmetry_1
_geom_bond_site_symmetry_2
_geom_bond_distance
_geom_bond_publ_flag
Ag1 P1 . . 2.4309(12) no
Ag1 P2 . . 2.4277(12) no
Ag1 O1 . . 2.540(4) no
Ag1 O5 . . 2.413(5) no
Cl1 O1 . . 1.413(4) no
Cl1 O2 . . 1.408(4) no
Cl1 O3 . . 1.407(4) no
Cl1 O4 . . 1.407(4) no
P1 C1 . . 1.819(4) no
P1 C7 . . 1.815(4) no
P1 C13 . . 1.818(4) no
P2 C19 . . 1.811(4) no
P2 C25 . . 1.821(4) no
P2 C31 . . 1.821(4) no
O5 C37 . . 1.378(9) no
O5 H5 . . 0.8200 no
C1 C2 . . 1.388(6) no
C1 C6 . . 1.379(7) no
C2 C3 . . 1.371(7) no
C3 C4 . . 1.356(8) no
C4 C5 . . 1.360(9) no
C5 C6 . . 1.377(7) no
C7 C12 . . 1.382(7) no
C7 C8 . . 1.368(7) no
C8 C9 . . 1.385(8) no
C9 C10 . . 1.362(9) no
C10 C11 . . 1.358(10) no
C11 C12 . . 1.365(7) no
C13 C14 . . 1.387(7) no
C13 C18 . . 1.377(6) no
C14 C15 . . 1.376(8) no
C15 C16 . . 1.365(8) no
C16 C17 . . 1.360(8) no
C17 C18 . . 1.379(7) no
C19 C24 . . 1.373(7) no
C19 C20 . . 1.378(7) no
C20 C21 . . 1.384(7) no
C21 C22 . . 1.365(9) no
C22 C23 . . 1.354(9) no
C23 C24 . . 1.386(7) no
C25 C26 . . 1.370(6) no
C25 C30 . . 1.366(7) no
C26 C27 . . 1.374(6) no
C27 C28 . . 1.343(8) no
C28 C29 . . 1.359(8) no
C29 C30 . . 1.369(8) no
C31 C36 . . 1.371(6) no
C31 C32 . . 1.365(7) no
C32 C33 . . 1.381(8) no
C33 C34 . . 1.348(10) no
C34 C35 . . 1.366(8) no
C35 C36 . . 1.374(8) no
C2 H2 . . 0.9300 no
C3 H3 . . 0.9300 no
C4 H4 . . 0.9300 no
C5 H5A . . 0.9300 no
C6 H6 . . 0.9300 no
C8 H8 . . 0.9300 no
C9 H9 . . 0.9300 no
C10 H10 . . 0.9300 no
C11 H11 . . 0.9300 no
C12 H12 . . 0.9300 no
C14 H14 . . 0.9300 no
C15 H15 . . 0.9300 no
C16 H16 . . 0.9300 no
C17 H17 . . 0.9300 no
C18 H18 . . 0.9300 no
C20 H20 . . 0.9300 no
C21 H21 . . 0.9300 no
C22 H22 . . 0.9300 no
C23 H23 . . 0.9300 no
C24 H24 . . 0.9300 no
C26 H26 . . 0.9300 no
C27 H27 . . 0.9300 no
C28 H28 . . 0.9300 no
C29 H29 . . 0.9300 no
C30 H30 . . 0.9300 no
C32 H32 . . 0.9300 no
C33 H33 . . 0.9300 no
C34 H34 . . 0.9300 no
C35 H35 . . 0.9300 no
C36 H36 . . 0.9300 no
C37 H37A . . 0.9600 no
C37 H37B . . 0.9600 no
C37 H37C . . 0.9600 no

loop_
_geom_hbond_atom_site_label_D
_geom_hbond_atom_site_label_H
_geom_hbond_atom_site_label_A
_geom_hbond_site_symmetry_A
_geom_hbond_distance_DH
_geom_hbond_distance_HA
_geom_hbond_distance_DA
_geom_hbond_angle_DHA
_geom_hbond_publ_flag
O5 H5 O2 2_555 0.82 2.42 3.157(6) 151 yes
O5 H5 O3 2_555 0.82 2.30 3.033(6) 150 yes

loop_
_geom_torsion_atom_site_label_1
_geom_torsion_atom_site_label_2
_geom_torsion_atom_site_label_3
_geom_torsion_atom_site_label_4
_geom_torsion_site_symmetry_1
_geom_torsion_site_symmetry_2
_geom_torsion_site_symmetry_3
_geom_torsion_site_symmetry_4
_geom_torsion
_geom_torsion_publ_flag
P2 Ag1 P1 C1 . . . . -169.50(15) no
P2 Ag1 P1 C7 . . . . 65.60(15) no
P2 Ag1 P1 C13 . . . . -49.87(15) no
O1 Ag1 P1 C1 . . . . -35.61(18) no
O1 Ag1 P1 C7 . . . . -160.50(17) no
O1 Ag1 P1 C13 . . . . 84.02(17) no
O5 Ag1 P1 C1 . . . . 59.18(18) no
O5 Ag1 P1 C7 . . . . -65.72(17) no
O5 Ag1 P1 C13 . . . . 178.80(17) no
P1 Ag1 P2 C19 . . . . -56.81(16) no
P1 Ag1 P2 C25 . . . . -174.79(15) no
P1 Ag1 P2 C31 . . . . 61.73(16) no
O1 Ag1 P2 C19 . . . . 174.72(17) no
O1 Ag1 P2 C25 . . . . 56.74(18) no
O1 Ag1 P2 C31 . . . . -66.74(18) no
O5 Ag1 P2 C19 . . . . 75.38(18) no
O5 Ag1 P2 C25 . . . . -42.60(19) no
O5 Ag1 P2 C31 . . . . -166.08(18) no
P1 Ag1 O1 Cl1 . . . . 127.5(3) no
P2 Ag1 O1 Cl1 . . . . -87.7(3) no
O5 Ag1 O1 Cl1 . . . . 19.6(3) no
P1 Ag1 O5 C37 . . . . -156.7(4) no
P2 Ag1 O5 C37 . . . . 57.9(5) no
O1 Ag1 O5 C37 . . . . -57.9(5) no
O2 Cl1 O1 Ag1 . . . . -60.3(4) no
O3 Cl1 O1 Ag1 . . . . 177.9(3) no
O4 Cl1 O1 Ag1 . . . . 59.7(4) no
Ag1 P1 C1 C2 . . . . 158.6(3) no
Ag1 P1 C1 C6 . . . . -17.7(4) no
C7 P1 C1 C2 . . . . -75.3(4) no
C7 P1 C1 C6 . . . . 108.4(4) no
C13 P1 C1 C2 . . . . 34.1(4) no
C13 P1 C1 C6 . . . . -142.2(3) no
Ag1 P1 C7 C8 . . . . 126.0(4) no
Ag1 P1 C7 C12 . . . . -50.8(4) no
C1 P1 C7 C8 . . . . -5.8(5) no
C1 P1 C7 C12 . . . . 177.5(4) no
C13 P1 C7 C8 . . . . -113.7(4) no
C13 P1 C7 C12 . . . . 69.5(4) no
Ag1 P1 C13 C14 . . . . -41.4(4) no
Ag1 P1 C13 C18 . . . . 142.6(3) no
C1 P1 C13 C14 . . . . 88.1(4) no
C1 P1 C13 C18 . . . . -88.0(4) no
C7 P1 C13 C14 . . . . -160.2(4) no
C7 P1 C13 C18 . . . . 23.8(4) no
Ag1 P2 C19 C20 . . . . -42.0(4) no
Ag1 P2 C19 C24 . . . . 141.7(4) no
C25 P2 C19 C20 . . . . 84.8(4) no
C25 P2 C19 C24 . . . . -91.5(4) no
C31 P2 C19 C20 . . . . -166.6(3) no
C31 P2 C19 C24 . . . . 17.1(4) no
Ag1 P2 C25 C26 . . . . 137.5(3) no
Ag1 P2 C25 C30 . . . . -44.7(4) no
C19 P2 C25 C26 . . . . 15.7(4) no
C19 P2 C25 C30 . . . . -166.5(4) no
C31 P2 C25 C26 . . . . -93.6(4) no
C31 P2 C25 C30 . . . . 84.1(4) no
Ag1 P2 C31 C32 . . . . 142.6(3) no
Ag1 P2 C31 C36 . . . . -35.9(4) no
C19 P2 C31 C32 . . . . -95.9(4) no
C19 P2 C31 C36 . . . . 85.6(4) no
C25 P2 C31 C32 . . . . 12.0(4) no
C25 P2 C31 C36 . . . . -166.5(4) no
P1 C1 C2 C3 . . . . -175.7(4) no
C6 C1 C2 C3 . . . . 0.6(7) no
P1 C1 C6 C5 . . . . 175.6(4) no
C2 C1 C6 C5 . . . . -0.8(7) no
C1 C2 C3 C4 . . . . -0.5(8) no
C2 C3 C4 C5 . . . . 0.6(8) no
C3 C4 C5 C6 . . . . -0.9(8) no
C4 C5 C6 C1 . . . . 1.0(8) no
P1 C7 C8 C9 . . . . -178.2(4) no
C12 C7 C8 C9 . . . . -1.4(8) no
P1 C7 C12 C11 . . . . 178.8(4) no
C8 C7 C12 C11 . . . . 1.9(8) no
C7 C8 C9 C10 . . . . -0.5(9) no
C8 C9 C10 C11 . . . . 2.1(9) no
C9 C10 C11 C12 . . . . -1.6(9) no
C10 C11 C12 C7 . . . . -0.4(8) no
P1 C13 C14 C15 . . . . -177.6(4) no
C18 C13 C14 C15 . . . . -1.3(7) no
P1 C13 C18 C17 . . . . 177.3(4) no
C14 C13 C18 C17 . . . . 1.3(7) no
C13 C14 C15 C16 . . . . 0.3(8) no
C14 C15 C16 C17 . . . . 0.8(8) no
C15 C16 C17 C18 . . . . -0.8(8) no
C16 C17 C18 C13 . . . . -0.3(8) no
P2 C19 C20 C21 . . . . -173.3(4) no
C24 C19 C20 C21 . . . . 3.1(7) no
P2 C19 C24 C23 . . . . 173.8(4) no
C20 C19 C24 C23 . . . . -2.5(8) no
C19 C20 C21 C22 . . . . -1.4(8) no
C20 C21 C22 C23 . . . . -1.1(9) no
C21 C22 C23 C24 . . . . 1.8(9) no
C22 C23 C24 C19 . . . . 0.1(9) no
P2 C25 C26 C27 . . . . 175.8(4) no
C30 C25 C26 C27 . . . . -2.0(7) no
P2 C25 C30 C29 . . . . -174.7(5) no
C26 C25 C30 C29 . . . . 3.2(8) no
C25 C26 C27 C28 . . . . -0.7(8) no
C26 C27 C28 C29 . . . . 2.1(9) no
C27 C28 C29 C30 . . . . -0.8(10) no
C28 C29 C30 C25 . . . . -1.9(10) no
P2 C31 C32 C33 . . . . -177.1(4) no
C36 C31 C32 C33 . . . . 1.4(7) no
P2 C31 C36 C35 . . . . 178.0(4) no
C32 C31 C36 C35 . . . . -0.6(7) no
C31 C32 C33 C34 . . . . -1.5(9) no
C32 C33 C34 C35 . . . . 0.6(9) no
C33 C34 C35 C36 . . . . 0.2(8) no
C34 C35 C36 C31 . . . . -0.2(8) no
